data_7113040
loop_
_publ_author_name
'Hagar, Mohamed'
'Ragaini, Fabio'
'Monticelli, Elena'
'Caselli, Alessandro'
'Macchi, Piero'
'Casati, Nicola'

_publ_section_title
;
 Chiral cyclopropylamines in the synthesis of new ligands; first
 asymmetric Alkyl-BIAN compounds.
;
_journal_issue 33
_journal_name_full 'Chemical communications (Cambridge, England)'
_journal_page_first 6153
_journal_page_last 6155
_journal_paper_doi 10.1039/c0cc00977f
_journal_volume 46
_journal_year 2010
_chemical_absolute_configuration syn
_chemical_formula_sum 'C12 H18 O2'
_chemical_formula_weight 194.26
_chemical_name_systematic
;
?
;
_space_group_IT_number 19
_symmetry_space_group_name_Hall 'P 2ac 2ab'
_symmetry_space_group_name_H-M 'P 21 21 21'
_atom_sites_solution_hydrogens geom
_atom_sites_solution_primary direct
_atom_sites_solution_secondary difmap
_audit_conform_dict_location ftp://ftp.iucr.org/pub/cif_core.dic
_audit_conform_dict_name cif_core.dic
_audit_conform_dict_version 2.3
_audit_creation_date 2009-07-24T15:40:50-00:00
_audit_creation_method 'WinGX routine CIF_UPDATE'
_cell_angle_alpha 90
_cell_angle_beta 90
_cell_angle_gamma 90
_cell_formula_units_Z 16
_cell_length_a 7.419(2)
_cell_length_b 20.487(6)
_cell_length_c 28.422(8)
_cell_measurement_reflns_used 6528
_cell_measurement_temperature 150(2)
_cell_measurement_theta_max 22.1
_cell_measurement_theta_min 2.4
_cell_volume 4320(2)
_computing_structure_refinement 'SHELXL-97 (Sheldrick, 1997)'
_diffrn_ambient_temperature 150(2)
_diffrn_measured_fraction_theta_full 0.982
_diffrn_measured_fraction_theta_max 0.946
_diffrn_radiation_monochromator graphite
_diffrn_radiation_type MoK\a
_diffrn_radiation_wavelength 0.71073
_diffrn_reflns_av_R_equivalents 0.0416
_diffrn_reflns_av_unetI/netI 0.0457
_diffrn_reflns_limit_h_max 9
_diffrn_reflns_limit_h_min -9
_diffrn_reflns_limit_k_max 25
_diffrn_reflns_limit_k_min -25
_diffrn_reflns_limit_l_max 33
_diffrn_reflns_limit_l_min -35
_diffrn_reflns_number 29013
_diffrn_reflns_theta_full 26
_diffrn_reflns_theta_max 26.52
_diffrn_reflns_theta_min 2.37
_exptl_absorpt_coefficient_mu 0.079
_exptl_absorpt_correction_T_max 1.0
_exptl_absorpt_correction_T_min 0.825
_exptl_absorpt_correction_type empirical
_exptl_crystal_colour yellow
_exptl_crystal_density_diffrn 1.195
_exptl_crystal_density_method 'not measured'
_exptl_crystal_description plate
_exptl_crystal_F_000 1696
_exptl_crystal_size_max 0.2
_exptl_crystal_size_mid 0.15
_exptl_crystal_size_min 0.05
_refine_diff_density_max 0.324
_refine_diff_density_min -0.255
_refine_diff_density_rms 0.042
_refine_ls_abs_structure_details 'Flack H D (1983), Acta Cryst. A39, 876-881'
_refine_ls_abs_structure_Flack 1.8(10)
_refine_ls_extinction_method none
_refine_ls_goodness_of_fit_ref 1.011
_refine_ls_hydrogen_treatment constr
_refine_ls_matrix_type full
_refine_ls_number_parameters 505
_refine_ls_number_reflns 8298
_refine_ls_number_restraints 0
_refine_ls_restrained_S_all 1.011
_refine_ls_R_factor_all 0.0648
_refine_ls_R_factor_gt 0.0505
_refine_ls_shift/su_max 0.001
_refine_ls_shift/su_mean 0
_refine_ls_structure_factor_coef Fsqd
_refine_ls_weighting_details 'calc w=1/[\s^2^(Fo^2^)+(0.0573P)^2^+1.5238P] where P=(Fo^2^+2Fc^2^)/3'
_refine_ls_weighting_scheme calc
_refine_ls_wR_factor_gt 0.1129
_refine_ls_wR_factor_ref 0.1205
_reflns_number_gt 6869
_reflns_number_total 8298
_reflns_threshold_expression >2sigma(I)
_cod_data_source_file c0cc00977f.txt
_cod_data_source_block 1R,2R,2'R-3
_cod_database_code 7113040

loop_
_symmetry_equiv_pos_as_xyz
'x, y, z'
'-x+1/2, -y, z+1/2'
'x+1/2, -y+1/2, -z'
'-x, y+1/2, -z+1/2'

loop_
_atom_site_label
_atom_site_type_symbol
_atom_site_fract_x
_atom_site_fract_y
_atom_site_fract_z
_atom_site_U_iso_or_equiv
_atom_site_adp_type
_atom_site_occupancy
_atom_site_symmetry_multiplicity
_atom_site_calc_flag
_atom_site_refinement_flags
C1 C -0.6607(3) -0.52955(12) -0.83183(9) 0.0268(5) Uani 1 1 d .
C2 C -0.7748(3) -0.52817(12) -0.78971(9) 0.0269(6) Uani 1 1 d .
H2 H -0.7353 -0.4989 -0.7644 0.032 Uiso 1 1 calc R
C3 C -0.9792(3) -0.53871(12) -0.79387(9) 0.0243(5) Uani 1 1 d .
C4 C -0.8641(3) -0.59117(12) -0.77419(9) 0.0270(6) Uani 1 1 d .
H4 H -0.8444 -0.6283 -0.7953 0.032 Uiso 1 1 calc R
C5 C -0.8899(4) -0.60937(13) -0.72260(9) 0.0329(6) Uani 1 1 d .
H5A H -0.9233 -0.6551 -0.7204 0.039 Uiso 1 1 calc R
H5B H -0.7768 -0.6036 -0.706 0.039 Uiso 1 1 calc R
C6 C -1.0343(4) -0.56816(13) -0.69905(9) 0.0304(6) Uani 1 1 d .
H6 H -1.0569 -0.5784 -0.6659 0.036 Uiso 1 1 calc R
C7 C -1.0014(4) -0.49575(13) -0.70968(10) 0.0353(7) Uani 1 1 d .
H7A H -0.8752 -0.4842 -0.713 0.042 Uiso 1 1 calc R
H7B H -1.0634 -0.4661 -0.6886 0.042 Uiso 1 1 calc R
C8 C -1.0989(3) -0.50730(12) -0.75652(9) 0.0278(6) Uani 1 1 d .
H8 H -1.1722 -0.4706 -0.7676 0.033 Uiso 1 1 calc R
C9 C -1.2066(3) -0.56257(12) -0.73045(8) 0.0269(6) Uani 1 1 d .
C21 C -0.3350(3) -0.53271(12) -0.93716(8) 0.0244(5) Uani 1 1 d .
C22 C -0.1841(3) -0.54170(11) -0.96994(8) 0.0241(5) Uani 1 1 d .
H22 H -0.1539 -0.587 -0.9778 0.029 Uiso 1 1 calc R
C23 C -0.1399(3) -0.49040(12) -1.00792(8) 0.0242(5) Uani 1 1 d .
C24 C -0.0250(3) -0.49506(11) -0.96495(8) 0.0219(5) Uani 1 1 d .
H24 H -0.0415 -0.4599 -0.942 0.026 Uiso 1 1 calc R
C25 C 0.1679(3) -0.51847(12) -0.97102(9) 0.0261(5) Uani 1 1 d .
H25A H 0.1846 -0.5583 -0.9531 0.031 Uiso 1 1 calc R
H25B H 0.2493 -0.4858 -0.9584 0.031 Uiso 1 1 calc R
C26 C 0.2158(3) -0.53122(12) -1.02226(9) 0.0269(6) Uani 1 1 d .
H26 H 0.3408 -0.5445 -1.0278 0.032 Uiso 1 1 calc R
C27 C 0.0724(3) -0.57548(13) -1.04466(9) 0.0321(6) Uani 1 1 d .
H27A H 0.019 -0.6067 -1.0231 0.038 Uiso 1 1 calc R
H27B H 0.1104 -0.5963 -1.0737 0.038 Uiso 1 1 calc R
C28 C -0.0407(3) -0.51262(12) -1.05184(9) 0.0277(6) Uani 1 1 d .
H28 H -0.1123 -0.5116 -1.0808 0.033 Uiso 1 1 calc R
C29 C 0.1458(3) -0.47539(12) -1.05469(8) 0.0270(6) Uani 1 1 d .
C31 C -0.3404(3) -0.82326(12) -0.80361(8) 0.0253(5) Uani 1 1 d .
C32 C -0.1899(3) -0.83523(11) -0.83599(8) 0.0239(5) Uani 1 1 d .
H32 H -0.1545 -0.8809 -0.8405 0.029 Uiso 1 1 calc R
C33 C -0.1532(3) -0.78851(11) -0.87757(8) 0.0216(5) Uani 1 1 d .
C34 C -0.0367(3) -0.78497(12) -0.83488(9) 0.0252(5) Uani 1 1 d .
H34 H -0.0586 -0.7471 -0.8146 0.03 Uiso 1 1 calc R
C35 C 0.1602(3) -0.80492(13) -0.83932(9) 0.0302(6) Uani 1 1 d .
H35A H 0.1839 -0.8414 -0.8185 0.036 Uiso 1 1 calc R
H35B H 0.2363 -0.7688 -0.8296 0.036 Uiso 1 1 calc R
C36 C 0.2076(3) -0.82436(12) -0.88970(9) 0.0277(6) Uani 1 1 d .
H36 H 0.3343 -0.8359 -0.8948 0.033 Uiso 1 1 calc R
C37 C 0.0715(3) -0.87433(12) -0.90794(9) 0.0278(6) Uani 1 1 d .
H37A H 0.0237 -0.9032 -0.8839 0.033 Uiso 1 1 calc R
H37B H 0.112 -0.8986 -0.9353 0.033 Uiso 1 1 calc R
C38 C -0.0512(3) -0.81543(11) -0.91961(9) 0.0237(5) Uani 1 1 d .
H38 H -0.1231 -0.8202 -0.9483 0.028 Uiso 1 1 calc R
C39 C 0.1284(3) -0.77521(12) -0.92577(8) 0.0262(6) Uani 1 1 d .
C41 C -0.3245(3) -0.29023(13) -0.79729(9) 0.0283(6) Uani 1 1 d .
C42 C -0.2071(3) -0.27137(12) -0.83670(9) 0.0264(5) Uani 1 1 d .
H42 H -0.2325 -0.2284 -0.8504 0.032 Uiso 1 1 calc R
C43 C -0.0087(3) -0.29156(12) -0.83722(9) 0.0250(5) Uani 1 1 d .
C44 C -0.1370(3) -0.32188(12) -0.87103(9) 0.0287(6) Uani 1 1 d .
H44 H -0.1708 -0.3671 -0.8641 0.034 Uiso 1 1 calc R
C45 C -0.1115(4) -0.30595(14) -0.92318(9) 0.0379(7) Uani 1 1 d .
H45A H -0.094 -0.3462 -0.9405 0.045 Uiso 1 1 calc R
H45B H -0.22 -0.2852 -0.935 0.045 Uiso 1 1 calc R
C46 C 0.0488(4) -0.26102(14) -0.93174(9) 0.0345(6) Uani 1 1 d .
H46 H 0.0719 -0.2505 -0.9648 0.041 Uiso 1 1 calc R
C47 C 0.0356(4) -0.20148(13) -0.89866(10) 0.0367(7) Uani 1 1 d .
H47A H -0.0867 -0.1883 -0.8913 0.044 Uiso 1 1 calc R
H47B H 0.1087 -0.1645 -0.9082 0.044 Uiso 1 1 calc R
C48 C 0.1241(3) -0.24552(12) -0.86116(9) 0.0271(6) Uani 1 1 d .
H48 H 0.2069 -0.223 -0.8398 0.032 Uiso 1 1 calc R
C49 C 0.2178(4) -0.28233(13) -0.90315(9) 0.0308(6) Uani 1 1 d .
C91 C -1.2691(4) -0.62312(13) -0.75657(10) 0.0360(7) Uani 1 1 d .
H91A H -1.1699 -0.6413 -0.7739 0.054 Uiso 1 1 calc R
H91B H -1.364 -0.6116 -0.778 0.054 Uiso 1 1 calc R
H91C H -1.3128 -0.6547 -0.7344 0.054 Uiso 1 1 calc R
C92 C -1.3660(4) -0.53588(16) -0.70269(11) 0.0465(8) Uani 1 1 d .
H92A H -1.3296 -0.4973 -0.686 0.07 Uiso 1 1 calc R
H92B H -1.4065 -0.5682 -0.6806 0.07 Uiso 1 1 calc R
H92C H -1.4623 -0.5253 -0.7239 0.07 Uiso 1 1 calc R
C231 C -0.2700(3) -0.43538(13) -1.01601(10) 0.0330(6) Uani 1 1 d .
H23A H -0.3311 -0.4418 -1.0454 0.049 Uiso 1 1 calc R
H23B H -0.2054 -0.3948 -1.0168 0.049 Uiso 1 1 calc R
H23C H -0.3567 -0.4343 -0.9909 0.049 Uiso 1 1 calc R
C291 C 0.2266(4) -0.47868(15) -1.10422(9) 0.0417(7) Uani 1 1 d .
H29A H 0.1768 -0.4443 -1.1232 0.063 Uiso 1 1 calc R
H29B H 0.1985 -0.5201 -1.1182 0.063 Uiso 1 1 calc R
H29C H 0.355 -0.4736 -1.1024 0.063 Uiso 1 1 calc R
C292 C 0.1653(4) -0.40556(12) -1.03690(10) 0.0326(6) Uani 1 1 d .
H29D H 0.115 -0.376 -1.0596 0.049 Uiso 1 1 calc R
H29E H 0.2906 -0.3957 -1.0324 0.049 Uiso 1 1 calc R
H29F H 0.1025 -0.401 -1.0075 0.049 Uiso 1 1 calc R
C331 C -0.2884(4) -0.73632(12) -0.88969(9) 0.0309(6) Uani 1 1 d .
H33A H -0.3466 -0.7215 -0.8615 0.046 Uiso 1 1 calc R
H33B H -0.3771 -0.7539 -0.9108 0.046 Uiso 1 1 calc R
H33C H -0.2279 -0.7004 -0.9045 0.046 Uiso 1 1 calc R
C391 C 0.1355(4) -0.70284(12) -0.91380(10) 0.0354(6) Uani 1 1 d .
H39A H 0.0891 -0.6961 -0.8826 0.053 Uiso 1 1 calc R
H39B H 0.0638 -0.6788 -0.936 0.053 Uiso 1 1 calc R
H39C H 0.258 -0.6879 -0.9153 0.053 Uiso 1 1 calc R
C392 C 0.2069(4) -0.78400(14) -0.97503(9) 0.0366(7) Uani 1 1 d .
H39D H 0.2073 -0.8295 -0.983 0.055 Uiso 1 1 calc R
H39E H 0.328 -0.7676 -0.9757 0.055 Uiso 1 1 calc R
H39F H 0.1347 -0.7604 -0.9973 0.055 Uiso 1 1 calc R
C431 C 0.0675(4) -0.32848(15) -0.79592(10) 0.0386(7) Uani 1 1 d .
H43A H 0.1491 -0.3008 -0.7789 0.058 Uiso 1 1 calc R
H43B H 0.131 -0.3663 -0.807 0.058 Uiso 1 1 calc R
H43C H -0.0289 -0.3418 -0.7755 0.058 Uiso 1 1 calc R
C491 C 0.3875(4) -0.24761(16) -0.91946(11) 0.0457(8) Uani 1 1 d .
H49A H 0.4884 -0.2624 -0.9012 0.069 Uiso 1 1 calc R
H49B H 0.3731 -0.2014 -0.9154 0.069 Uiso 1 1 calc R
H49C H 0.4083 -0.2571 -0.9521 0.069 Uiso 1 1 calc R
C492 C 0.2606(4) -0.35449(13) -0.89919(10) 0.0397(7) Uani 1 1 d .
H49D H 0.3672 -0.3602 -0.8805 0.06 Uiso 1 1 calc R
H49E H 0.2802 -0.3722 -0.93 0.06 Uiso 1 1 calc R
H49F H 0.1614 -0.3767 -0.8845 0.06 Uiso 1 1 calc R
O11 O -0.6592(3) -0.57346(9) -0.86070(6) 0.0375(5) Uani 1 1 d .
O12 O -0.5580(2) -0.47714(9) -0.83563(7) 0.0368(5) Uani 1 1 d .
H12 H -0.4971 -0.4797 -0.8596 0.055 Uiso 1 1 calc R
O21 O -0.3696(2) -0.48169(8) -0.91669(6) 0.0296(4) Uani 1 1 d .
O22 O -0.4283(2) -0.58681(8) -0.93106(6) 0.0318(4) Uani 1 1 d .
H22A H -0.511 -0.58 -0.9125 0.048 Uiso 1 1 calc R
O31 O -0.3886(2) -0.76911(8) -0.79100(6) 0.0323(4) Uani 1 1 d .
O32 O -0.4160(2) -0.87760(8) -0.78756(7) 0.0340(4) Uani 1 1 d .
H32A H -0.4977 -0.8682 -0.7694 0.051 Uiso 1 1 calc R
O41 O -0.4065(3) -0.23894(9) -0.77937(7) 0.0421(5) Uani 1 1 d .
H41 H -0.4717 -0.2505 -0.7576 0.063 Uiso 1 1 calc R
O42 O -0.3447(3) -0.34537(9) -0.78200(7) 0.0382(5) Uani 1 1 d .
C131 C -1.0631(4) -0.54306(15) -0.84197(9) 0.0364(7) Uani 1 1 d .
H13A H -1.1334 -0.5046 -0.8478 0.055 Uiso 1 1 calc R
H13B H -1.1396 -0.5808 -0.8435 0.055 Uiso 1 1 calc R
H13C H -0.97 -0.5466 -0.8653 0.055 Uiso 1 1 calc R

loop_
_atom_site_aniso_label
_atom_site_aniso_U_11
_atom_site_aniso_U_22
_atom_site_aniso_U_33
_atom_site_aniso_U_23
_atom_site_aniso_U_13
_atom_site_aniso_U_12
C1 0.0228(13) 0.0309(13) 0.0266(13) 0.0022(11) -0.0008(11) 0.0015(11)
C2 0.0275(13) 0.0298(13) 0.0233(13) -0.0028(11) -0.0024(10) -0.0024(11)
C3 0.0233(13) 0.0285(13) 0.0210(13) 0.0000(10) 0.0015(10) -0.0025(10)
C4 0.0272(14) 0.0287(13) 0.0251(13) 0.0002(10) 0.0011(11) 0.0001(11)
C5 0.0311(15) 0.0376(15) 0.0299(15) 0.0082(12) -0.0054(12) 0.0011(12)
C6 0.0292(14) 0.0420(15) 0.0201(13) 0.0012(12) 0.0004(11) -0.0047(12)
C7 0.0319(15) 0.0415(16) 0.0324(15) -0.0161(13) 0.0063(12) -0.0075(12)
C8 0.0238(13) 0.0273(13) 0.0322(14) -0.0003(11) -0.0008(11) 0.0045(11)
C9 0.0234(13) 0.0321(13) 0.0251(13) -0.0027(11) 0.0009(10) -0.0032(11)
C21 0.0215(12) 0.0277(13) 0.0239(13) 0.0066(11) -0.0021(10) -0.0006(11)
C22 0.0201(12) 0.0245(12) 0.0275(13) 0.0023(10) 0.0015(10) -0.0001(10)
C23 0.0160(12) 0.0308(13) 0.0257(13) 0.0035(10) -0.0011(10) 0.0002(10)
C24 0.0214(12) 0.0233(12) 0.0208(13) 0.0045(10) -0.0012(10) -0.0017(10)
C25 0.0189(13) 0.0314(13) 0.0281(14) 0.0056(11) -0.0020(10) 0.0001(11)
C26 0.0186(12) 0.0320(13) 0.0303(14) 0.0020(11) 0.0042(10) 0.0027(11)
C27 0.0293(14) 0.0351(15) 0.0317(15) -0.0097(12) 0.0074(12) -0.0011(12)
C28 0.0252(13) 0.0390(15) 0.0190(13) 0.0010(11) -0.0016(10) -0.0023(12)
C29 0.0205(12) 0.0374(14) 0.0233(13) 0.0041(11) 0.0027(10) 0.0015(12)
C31 0.0222(13) 0.0300(13) 0.0238(13) 0.0015(11) -0.0004(10) 0.0010(11)
C32 0.0237(13) 0.0243(12) 0.0238(13) 0.0029(10) -0.0004(11) 0.0046(10)
C33 0.0216(12) 0.0223(11) 0.0209(12) -0.0007(10) 0.0020(10) -0.0030(10)
C34 0.0240(13) 0.0246(12) 0.0271(13) -0.0025(11) -0.0006(11) -0.0017(10)
C35 0.0230(13) 0.0399(15) 0.0278(14) 0.0001(12) -0.0039(11) -0.0014(12)
C36 0.0168(12) 0.0334(13) 0.0329(14) 0.0030(11) 0.0022(11) 0.0024(11)
C37 0.0282(14) 0.0246(12) 0.0306(14) 0.0002(11) 0.0099(11) 0.0041(11)
C38 0.0213(12) 0.0265(12) 0.0234(13) -0.0005(10) -0.0027(10) -0.0001(10)
C39 0.0231(13) 0.0289(13) 0.0266(13) 0.0019(10) 0.0050(11) -0.0018(11)
C41 0.0213(13) 0.0337(14) 0.0299(14) -0.0007(12) 0.0019(11) -0.0008(11)
C42 0.0247(13) 0.0258(12) 0.0287(13) -0.0009(11) 0.0021(11) 0.0006(10)
C43 0.0232(13) 0.0269(12) 0.0248(13) -0.0001(11) 0.0026(11) 0.0006(10)
C44 0.0231(13) 0.0302(13) 0.0328(14) -0.0060(11) 0.0012(11) -0.0009(11)
C45 0.0267(15) 0.0576(18) 0.0293(15) -0.0139(13) -0.0037(12) 0.0060(13)
C46 0.0302(15) 0.0526(17) 0.0208(13) 0.0049(12) 0.0010(11) 0.0092(13)
C47 0.0353(16) 0.0360(15) 0.0388(16) 0.0117(12) 0.0126(13) 0.0048(12)
C48 0.0263(13) 0.0282(13) 0.0267(13) -0.0013(11) 0.0015(11) -0.0058(11)
C49 0.0254(13) 0.0408(15) 0.0262(14) 0.0044(12) 0.0023(11) 0.0043(12)
C91 0.0324(15) 0.0414(15) 0.0343(15) -0.0014(13) -0.0004(12) -0.0130(13)
C92 0.0335(16) 0.0592(19) 0.0468(18) -0.0036(15) 0.0101(14) 0.0016(15)
C231 0.0235(14) 0.0413(15) 0.0341(15) 0.0122(12) -0.0006(11) 0.0018(12)
C291 0.0314(15) 0.064(2) 0.0294(16) 0.0091(14) 0.0058(12) 0.0017(14)
C292 0.0247(14) 0.0344(14) 0.0387(16) 0.0116(12) 0.0061(12) 0.0015(12)
C331 0.0298(14) 0.0333(14) 0.0296(14) 0.0056(11) 0.0009(12) 0.0065(12)
C391 0.0339(15) 0.0306(14) 0.0417(16) 0.0006(12) 0.0086(13) -0.0044(12)
C392 0.0316(15) 0.0442(16) 0.0341(15) 0.0060(13) 0.0095(12) 0.0038(13)
C431 0.0328(15) 0.0499(17) 0.0332(16) 0.0129(14) 0.0001(13) 0.0042(14)
C491 0.0323(16) 0.061(2) 0.0435(17) 0.0115(15) 0.0080(14) 0.0032(14)
C492 0.0364(16) 0.0445(16) 0.0381(16) -0.0030(13) 0.0042(13) 0.0127(13)
O11 0.0389(11) 0.0408(11) 0.0326(10) -0.0051(9) 0.0114(9) -0.0089(9)
O12 0.0387(11) 0.0344(10) 0.0373(11) -0.0015(9) 0.0147(9) -0.0059(9)
O21 0.0292(10) 0.0277(9) 0.0321(10) 0.0034(8) 0.0081(8) 0.0009(8)
O22 0.0260(9) 0.0323(10) 0.0372(11) -0.0001(8) 0.0101(8) -0.0061(8)
O31 0.0328(10) 0.0284(9) 0.0357(10) -0.0011(8) 0.0126(9) 0.0019(8)
O32 0.0311(10) 0.0290(10) 0.0418(11) -0.0008(8) 0.0138(9) -0.0035(8)
O41 0.0456(12) 0.0320(10) 0.0485(12) 0.0069(9) 0.0275(10) 0.0058(9)
O42 0.0380(11) 0.0301(10) 0.0464(12) 0.0023(9) 0.0175(9) -0.0024(9)
C131 0.0312(15) 0.0517(18) 0.0263(15) 0.0046(13) -0.0035(12) -0.0025(13)

loop_
_atom_type_symbol
_atom_type_description
_atom_type_scat_dispersion_real
_atom_type_scat_dispersion_imag
_atom_type_scat_source
C C 0.0033 0.0016 'International Tables Vol C Tables 4.2.6.8 and 6.1.1.4'
H H 0 0 'International Tables Vol C Tables 4.2.6.8 and 6.1.1.4'
O O 0.0106 0.006 'International Tables Vol C Tables 4.2.6.8 and 6.1.1.4'

loop_
_geom_angle_atom_site_label_1
_geom_angle_atom_site_label_2
_geom_angle_atom_site_label_3
_geom_angle
O11 C1 O12 122.7(2)
O11 C1 C2 124.7(2)
O12 C1 C2 112.6(2)
C1 C2 C4 118.2(2)
C1 C2 C3 120.3(2)
C4 C2 C3 58.11(16)
C4 C3 C131 122.6(2)
C4 C3 C8 112.2(2)
C131 C3 C8 114.6(2)
C4 C3 C2 60.26(17)
C131 C3 C2 119.1(2)
C8 C3 C2 117.5(2)
C3 C4 C2 61.63(17)
C3 C4 C5 117.9(2)
C2 C4 C5 122.9(2)
C6 C5 C4 112.1(2)
C5 C6 C7 109.8(2)
C5 C6 C9 111.5(2)
C7 C6 C9 87.0(2)
C6 C7 C8 86.93(19)
C3 C8 C7 113.2(2)
C3 C8 C9 108.66(19)
C7 C8 C9 86.67(19)
C91 C9 C92 108.1(2)
C91 C9 C6 118.0(2)
C92 C9 C6 111.4(2)
C91 C9 C8 120.9(2)
C92 C9 C8 112.4(2)
C6 C9 C8 84.62(18)
O21 C21 O22 123.0(2)
O21 C21 C22 124.7(2)
O22 C21 C22 112.2(2)
C21 C22 C24 116.9(2)
C21 C22 C23 121.4(2)
C24 C22 C23 58.22(15)
C24 C23 C231 122.7(2)
C24 C23 C28 112.1(2)
C231 C23 C28 114.2(2)
C24 C23 C22 60.33(15)
C231 C23 C22 118.8(2)
C28 C23 C22 118.3(2)
C23 C24 C25 117.7(2)
C23 C24 C22 61.45(16)
C25 C24 C22 121.4(2)
C24 C25 C26 112.5(2)
C25 C26 C27 109.7(2)
C25 C26 C29 111.3(2)
C27 C26 C29 87.56(19)
C26 C27 C28 86.49(19)
C23 C28 C27 113.8(2)
C23 C28 C29 108.8(2)
C27 C28 C29 86.24(18)
C292 C29 C291 108.0(2)
C292 C29 C26 117.5(2)
C291 C29 C26 112.4(2)
C292 C29 C28 121.2(2)
C291 C29 C28 111.6(2)
C26 C29 C28 84.65(18)
O31 C31 O32 122.5(2)
O31 C31 C32 124.0(2)
O32 C31 C32 113.4(2)
C31 C32 C34 116.0(2)
C31 C32 C33 120.7(2)
C34 C32 C33 57.95(15)
C34 C33 C331 122.5(2)
C34 C33 C38 111.6(2)
C331 C33 C38 114.2(2)
C34 C33 C32 60.66(16)
C331 C33 C32 119.8(2)
C38 C33 C32 117.70(19)
C33 C34 C35 118.4(2)
C33 C34 C32 61.39(15)
C35 C34 C32 121.9(2)
C34 C35 C36 111.6(2)
C35 C36 C37 109.9(2)
C35 C36 C39 111.3(2)
C37 C36 C39 87.75(18)
C36 C37 C38 86.49(18)
C33 C38 C37 114.1(2)
C33 C38 C39 108.59(19)
C37 C38 C39 86.23(18)
C391 C39 C392 107.9(2)
C391 C39 C36 118.1(2)
C392 C39 C36 112.6(2)
C391 C39 C38 120.9(2)
C392 C39 C38 111.2(2)
C36 C39 C38 84.69(17)
O42 C41 O41 123.0(2)
O42 C41 C42 126.0(2)
O41 C41 C42 111.0(2)
C41 C42 C44 121.0(2)
C41 C42 C43 120.4(2)
C44 C42 C43 58.56(16)
C44 C43 C431 122.3(2)
C44 C43 C48 112.5(2)
C431 C43 C48 114.6(2)
C44 C43 C42 60.24(17)
C431 C43 C42 119.3(2)
C48 C43 C42 117.3(2)
C43 C44 C42 61.20(17)
C43 C44 C45 117.2(2)
C42 C44 C45 121.4(2)
C46 C45 C44 112.3(2)
C45 C46 C47 109.3(2)
C45 C46 C49 112.1(2)
C47 C46 C49 87.4(2)
C46 C47 C48 86.07(19)
C43 C48 C47 113.3(2)
C43 C48 C49 109.1(2)
C47 C48 C49 86.80(18)
C492 C49 C491 107.8(2)
C492 C49 C46 118.8(2)
C491 C49 C46 112.1(2)
C492 C49 C48 120.2(2)
C491 C49 C48 111.9(2)
C46 C49 C48 84.61(19)

loop_
_geom_bond_atom_site_label_1
_geom_bond_atom_site_label_2
_geom_bond_distance
C1 O11 1.218(3)
C1 O12 1.321(3)
C1 C2 1.467(4)
C2 C4 1.516(3)
C2 C3 1.536(4)
C3 C4 1.483(3)
C3 C131 1.505(3)
C3 C8 1.526(3)
C4 C5 1.525(3)
C5 C6 1.519(4)
C6 C7 1.534(4)
C6 C9 1.563(4)
C7 C8 1.534(4)
C8 C9 1.572(3)
C9 C91 1.518(4)
C9 C92 1.523(4)
C21 O21 1.224(3)
C21 O22 1.319(3)
C21 C22 1.468(3)
C22 C24 1.525(3)
C22 C23 1.542(3)
C23 C24 1.492(3)
C23 C231 1.502(3)
C23 C28 1.519(3)
C24 C25 1.519(3)
C25 C26 1.521(3)
C26 C27 1.536(4)
C26 C29 1.558(3)
C27 C28 1.550(4)
C28 C29 1.582(4)
C29 C292 1.524(4)
C29 C291 1.531(3)
C31 O31 1.219(3)
C31 O32 1.328(3)
C31 C32 1.467(3)
C32 C34 1.534(3)
C32 C33 1.545(3)
C33 C34 1.492(3)
C33 C331 1.506(3)
C33 C38 1.518(3)
C34 C35 1.522(4)
C35 C36 1.527(4)
C36 C37 1.528(4)
C36 C39 1.552(3)
C37 C38 1.547(3)
C38 C39 1.576(3)
C39 C391 1.522(3)
C39 C392 1.527(4)
C41 O42 1.220(3)
C41 O41 1.317(3)
C41 C42 1.470(3)
C42 C44 1.514(3)
C42 C43 1.529(4)
C43 C44 1.488(3)
C43 C431 1.507(4)
C43 C48 1.524(3)
C44 C45 1.529(4)
C45 C46 1.524(4)
C46 C47 1.543(4)
C46 C49 1.556(4)
C47 C48 1.543(4)
C48 C49 1.573(4)
C49 C492 1.516(4)
C49 C491 1.519(4)
